data_7250122
loop_
_publ_author_name
'Huang, Chengrui'
'Zhou, Jianping'
'Samedov, Kerim'
'Zhang, Liang'
'Peng, Guoqing'
'Peng, Xiangchao'
'Chen, Mingxing'
'Zhang, Dongdong'
'Cai, Yuanjing'

_publ_section_title
;
 Aggregation-enhanced TADF in deep-red emitters for high-performance OLEDs
;
_journal_name_full 'Physical Chemistry Chemical Physics'
_journal_paper_doi 10.1039/D5CP00499C
_journal_year 2025
_chemical_formula_sum 'C66 H42 N6'
_chemical_formula_weight 919.05
_space_group_crystal_system monoclinic
_space_group_IT_number 13
_space_group_name_Hall '-P 2yac'
_space_group_name_H-M_alt 'P 1 2/n 1'
_atom_sites_solution_hydrogens geom
_atom_sites_solution_primary dual
_audit_creation_method SHELXL-2014/7
_audit_update_record
;
2024-03-11 deposited with the CCDC.	2025-03-18 downloaded from the CCDC.
;
_cell_angle_alpha 90
_cell_angle_beta 113.360(4)
_cell_angle_gamma 90
_cell_formula_units_Z 4
_cell_length_a 24.9637(8)
_cell_length_b 8.0804(3)
_cell_length_c 31.0995(13)
_cell_measurement_reflns_used 8880
_cell_measurement_temperature 180.00(10)
_cell_measurement_theta_max 24.4100
_cell_measurement_theta_min 1.7660
_cell_volume 5759.1(4)
_computing_structure_refinement 'SHELXL-2014/7 (Sheldrick, 2014)'
_diffrn_ambient_environment N~2~
_diffrn_ambient_temperature 180.00(10)
_diffrn_detector 'Hybrid Pixel Array Detector'
_diffrn_detector_area_resol_mean 10.0000
_diffrn_detector_type HyPix
_diffrn_measured_fraction_theta_full 0.999
_diffrn_measured_fraction_theta_max 0.999
_diffrn_measurement_device 'four-circle diffractometer'
_diffrn_measurement_device_type 'XtaLAB Synergy R, DW system, HyPix'
_diffrn_radiation_monochromator mirror
_diffrn_radiation_probe x-ray
_diffrn_radiation_type 'Mo K\a'
_diffrn_radiation_wavelength 0.71073
_diffrn_reflns_av_R_equivalents 0.0416
_diffrn_reflns_av_unetI/netI 0.0524
_diffrn_reflns_Laue_measured_fraction_full 0.999
_diffrn_reflns_Laue_measured_fraction_max 0.999
_diffrn_reflns_limit_h_max 29
_diffrn_reflns_limit_h_min -29
_diffrn_reflns_limit_k_max 9
_diffrn_reflns_limit_k_min -9
_diffrn_reflns_limit_l_max 36
_diffrn_reflns_limit_l_min -37
_diffrn_reflns_number 36369
_diffrn_reflns_point_group_measured_fraction_full 0.999
_diffrn_reflns_point_group_measured_fraction_max 0.999
_diffrn_reflns_theta_full 25.027
_diffrn_reflns_theta_max 25.027
_diffrn_reflns_theta_min 1.777
_diffrn_source 'Rotating-anode X-ray tube'
_diffrn_source_type 'Rigaku (Mo) X-ray Source'
_exptl_absorpt_coefficient_mu 0.063
_exptl_absorpt_correction_T_max 1.00000
_exptl_absorpt_correction_T_min 0.77356
_exptl_absorpt_correction_type multi-scan
_exptl_absorpt_process_details
;
CrysAlisPro 1.171.42.72a (Rigaku Oxford Diffraction, 2022)
Empirical absorption correction using spherical harmonics,
implemented in SCALE3 ABSPACK scaling algorithm.
;
_exptl_crystal_colour orange
_exptl_crystal_density_diffrn 1.060
_exptl_crystal_description plate-like
_exptl_crystal_F_000 1920
_exptl_crystal_size_max 0.15
_exptl_crystal_size_mid 0.11
_exptl_crystal_size_min 0.03
_refine_diff_density_max 0.524
_refine_diff_density_min -0.221
_refine_diff_density_rms 0.041
_refine_ls_extinction_method none
_refine_ls_goodness_of_fit_ref 1.046
_refine_ls_hydrogen_treatment constr
_refine_ls_matrix_type full
_refine_ls_number_parameters 629
_refine_ls_number_reflns 10180
_refine_ls_number_restraints 48
_refine_ls_restrained_S_all 1.054
_refine_ls_R_factor_all 0.1242
_refine_ls_R_factor_gt 0.0737
_refine_ls_shift/su_max 0.000
_refine_ls_shift/su_mean 0.000
_refine_ls_structure_factor_coef Fsqd
_refine_ls_weighting_details 'w=1/[\s^2^(Fo^2^)+(0.0867P)^2^+4.0327P] where P=(Fo^2^+2Fc^2^)/3'
_refine_ls_weighting_scheme calc
_refine_ls_wR_factor_gt 0.1960
_refine_ls_wR_factor_ref 0.2211
_reflns_Friedel_coverage 0.000
_reflns_number_gt 5782
_reflns_number_total 10180
_reflns_threshold_expression 'I > 2\s(I)'
_cod_data_source_file d5cp00499c2.cif
_cod_data_source_block 1_sq
_cod_original_sg_symbol_H-M 'P 2/n'
_cod_database_code 7250122
_shelx_shelxl_version_number 2014/7
_shelx_space_group_comment
;
The symmetry employed for this shelxl refinement is uniquely defined
by the following loop, which should always be used as a source of
symmetry information in preference to the above space-group names.
They are only intended as comments.
;
_oxdiff_exptl_absorpt_empirical_full_min 0.745
_oxdiff_exptl_absorpt_empirical_full_max 1.183
_oxdiff_exptl_absorpt_empirical_details
;
Empirical correction (ABSPACK) includes:
- Absorption correction using spherical harmonics
- Frame scaling
;

loop_
_space_group_symop_operation_xyz
'x, y, z'
'-x+1/2, y, -z+1/2'
'-x, -y, -z'
'x-1/2, -y, z-1/2'

loop_
_atom_site_label
_atom_site_type_symbol
_atom_site_fract_x
_atom_site_fract_y
_atom_site_fract_z
_atom_site_U_iso_or_equiv
_atom_site_adp_type
_atom_site_occupancy
_atom_site_site_symmetry_order
_atom_site_calc_flag
_atom_site_refinement_flags_posn
_atom_site_refinement_flags_adp
_atom_site_refinement_flags_occupancy
_atom_site_disorder_assembly
_atom_site_disorder_group
N1A N -0.0617(5) 0.851(3) 0.1949(6) 0.081(3) Uani 0.616(3) 1 d D . P A 1
N1B N -0.0621(9) 0.885(4) 0.1929(10) 0.081(3) Uani 0.384(3) 1 d D . P A 2
N2 N 0.11861(12) -0.1293(4) 0.54494(11) 0.0626(8) Uani 1 1 d . . . . .
N3 N 0.36270(11) 1.0538(4) 0.46095(10) 0.0562(7) Uani 1 1 d . . . . .
N4 N 0.38688(12) 0.8713(4) 0.54366(10) 0.0552(7) Uani 1 1 d . . . . .
N5 N 0.58393(15) 1.4145(5) 0.53040(12) 0.0789(10) Uani 1 1 d . . . . .
N6 N 0.61478(14) 1.1751(5) 0.64834(12) 0.0801(10) Uani 1 1 d . . . . .
C1A C -0.0632(5) 0.7628(17) 0.1553(4) 0.076(2) Uani 0.616(3) 1 d DG . P A 1
C6A C -0.0263(4) 0.6309(16) 0.1579(2) 0.0801(18) Uani 0.616(3) 1 d G U P A 1
H6A H 0.0060 0.6081 0.1864 0.096 Uiso 0.616(3) 1 calc R U P A 1
C5A C -0.0365(4) 0.5325(11) 0.1188(2) 0.088(2) Uani 0.616(3) 1 d G U P A 1
H5A H -0.0113 0.4424 0.1206 0.105 Uiso 0.616(3) 1 calc R U P A 1
C4A C -0.0837(4) 0.5660(13) 0.0771(2) 0.096(3) Uani 0.616(3) 1 d G U P A 1
H4A H -0.0907 0.4987 0.0503 0.116 Uiso 0.616(3) 1 calc R U P A 1
C3A C -0.1206(5) 0.6978(14) 0.0745(4) 0.096(3) Uani 0.616(3) 1 d G U P A 1
H3A H -0.1529 0.7207 0.0459 0.115 Uiso 0.616(3) 1 calc R U P A 1
C2A C -0.1104(5) 0.7963(14) 0.1136(5) 0.082(3) Uani 0.616(3) 1 d G U P A 1
H2A H -0.1356 0.8864 0.1118 0.098 Uiso 0.616(3) 1 calc R U P A 1
C1B C -0.0716(10) 0.759(3) 0.1588(8) 0.076(2) Uani 0.384(3) 1 d DG . P A 2
C6B C -0.0247(8) 0.651(3) 0.1703(5) 0.0801(18) Uani 0.384(3) 1 d G . P A 2
H6B H 0.0054 0.6524 0.2009 0.096 Uiso 0.384(3) 1 calc R U P A 2
C5B C -0.0217(6) 0.541(2) 0.1371(4) 0.088(2) Uani 0.384(3) 1 d G . P A 2
H5B H 0.0104 0.4666 0.1449 0.105 Uiso 0.384(3) 1 calc R U P A 2
C4B C -0.0657(7) 0.538(2) 0.0923(4) 0.096(3) Uani 0.384(3) 1 d G . P A 2
H4B H -0.0637 0.4628 0.0696 0.116 Uiso 0.384(3) 1 calc R U P A 2
C3B C -0.1126(8) 0.646(3) 0.0808(6) 0.096(3) Uani 0.384(3) 1 d G . P A 2
H3B H -0.1427 0.6449 0.0502 0.115 Uiso 0.384(3) 1 calc R U P A 2
C2B C -0.1156(8) 0.757(3) 0.1141(9) 0.082(3) Uani 0.384(3) 1 d G . P A 2
H2B H -0.1477 0.8307 0.1062 0.098 Uiso 0.384(3) 1 calc R U P A 2
C7A C -0.11714(13) 0.8787(5) 0.19893(13) 0.0708(16) Uani 0.616(3) 1 d DG . P A 1
C8A C -0.14695(17) 0.7456(5) 0.20733(16) 0.083(2) Uani 0.616(3) 1 d G . P A 1
H8A H -0.1305 0.6378 0.2114 0.100 Uiso 0.616(3) 1 calc R U P A 1
C9A C -0.20080(17) 0.7704(5) 0.20973(18) 0.087(2) Uani 0.616(3) 1 d G . P A 1
H9A H -0.2212 0.6795 0.2155 0.105 Uiso 0.616(3) 1 calc R U P A 1
C10A C -0.22484(13) 0.9282(6) 0.20372(15) 0.097(2) Uani 0.616(3) 1 d G U P A 1
H10A H -0.2616 0.9451 0.2054 0.116 Uiso 0.616(3) 1 calc R U P A 1
C11A C -0.19502(11) 1.0613(5) 0.19533(10) 0.084(2) Uani 0.616(3) 1 d G . P A 1
C12A C -0.14118(11) 1.0365(5) 0.19293(11) 0.0706(14) Uani 0.616(3) 1 d G . P A 1
C13A C -0.11136(17) 1.1695(5) 0.18453(18) 0.082(2) Uani 0.616(3) 1 d G . P A 1
H13A H -0.0746 1.1526 0.1829 0.098 Uiso 0.616(3) 1 calc R U P A 1
C14A C -0.1354(2) 1.3273(5) 0.1785(2) 0.0953(18) Uani 0.616(3) 1 d G . P A 1
H14A H -0.1150 1.4183 0.1728 0.114 Uiso 0.616(3) 1 calc R U P A 1
C15A C -0.1892(2) 1.3521(5) 0.1809(2) 0.102(3) Uani 0.616(3) 1 d G . P A 1
H15A H -0.2057 1.4600 0.1768 0.123 Uiso 0.616(3) 1 calc R U P A 1
C16A C -0.21906(17) 1.2191(5) 0.18932(16) 0.089(2) Uani 0.616(3) 1 d G . P A 1
H16A H -0.2559 1.2360 0.1910 0.107 Uiso 0.616(3) 1 calc R U P A 1
C7B C -0.1002(2) 1.0281(9) 0.1890(2) 0.0708(16) Uani 0.384(3) 1 d DG . P A 2
C8B C -0.0838(3) 1.1855(11) 0.1809(3) 0.082(2) Uani 0.384(3) 1 d G . P A 2
H8B H -0.0473 1.2017 0.1785 0.098 Uiso 0.384(3) 1 calc R U P A 2
C9B C -0.1207(4) 1.3194(9) 0.1762(4) 0.0953(18) Uani 0.384(3) 1 d G . P A 2
H9B H -0.1094 1.4269 0.1706 0.114 Uiso 0.384(3) 1 calc R U P A 2
C10B C -0.1740(3) 1.2958(8) 0.1795(4) 0.102(3) Uani 0.384(3) 1 d G . P A 2
H10B H -0.1992 1.3872 0.1763 0.123 Uiso 0.384(3) 1 calc R U P A 2
C11B C -0.1904(2) 1.1383(8) 0.1876(2) 0.089(2) Uani 0.384(3) 1 d G . P A 2
C12B C -0.1536(2) 1.0045(7) 0.19236(16) 0.0706(14) Uani 0.384(3) 1 d G . P A 2
C13B C -0.1700(3) 0.8471(8) 0.2005(3) 0.083(2) Uani 0.384(3) 1 d G . P A 2
H13B H -0.1448 0.7556 0.2037 0.100 Uiso 0.384(3) 1 calc R U P A 2
C14B C -0.2233(3) 0.8235(10) 0.2039(3) 0.087(2) Uani 0.384(3) 1 d G . P A 2
H14B H -0.2346 0.7159 0.2094 0.105 Uiso 0.384(3) 1 calc R U P A 2
C15B C -0.2602(2) 0.9573(11) 0.1991(3) 0.097(2) Uani 0.384(3) 1 d G . P A 2
H15B H -0.2967 0.9412 0.2015 0.116 Uiso 0.384(3) 1 calc R U P A 2
C16B C -0.2438(2) 1.1147(10) 0.1910(2) 0.084(2) Uani 0.384(3) 1 d G . P A 2
H16B H -0.2690 1.2062 0.1878 0.101 Uiso 0.384(3) 1 calc R U P A 2
C17 C -0.00792(15) 0.8848(6) 0.23288(12) 0.0711(11) Uani 1 1 d D . . . .
C18 C 0.04140(16) 0.9267(7) 0.22624(13) 0.0868(14) Uani 1 1 d . . . . .
H18 H 0.0390 0.9434 0.1953 0.104 Uiso 1 1 calc R U . . .
C19 C 0.09504(15) 0.9456(6) 0.26386(13) 0.0737(12) Uani 1 1 d . . . . .
H19 H 0.1286 0.9748 0.2583 0.088 Uiso 1 1 calc R U . . .
C20 C 0.09966(14) 0.9220(5) 0.30931(11) 0.0549(9) Uani 1 1 d . . . . .
C21 C 0.04921(14) 0.8820(5) 0.31553(12) 0.0636(10) Uani 1 1 d . . . . .
H21 H 0.0512 0.8667 0.3464 0.076 Uiso 1 1 calc R U . . .
C22 C -0.00356(15) 0.8638(5) 0.27832(12) 0.0661(10) Uani 1 1 d . . . . .
H22 H -0.0373 0.8366 0.2838 0.079 Uiso 1 1 calc R U . . .
C23 C 0.15720(14) 0.9339(5) 0.34943(11) 0.0561(9) Uani 1 1 d . . . . .
C24 C 0.16197(14) 0.9690(5) 0.39479(12) 0.0580(9) Uani 1 1 d . . . . .
H24 H 0.1277 0.9908 0.4001 0.070 Uiso 1 1 calc R U . . .
C25 C 0.21533(15) 0.9727(5) 0.43186(12) 0.0588(9) Uani 1 1 d . . . . .
H25 H 0.2174 0.9944 0.4625 0.071 Uiso 1 1 calc R U . . .
C26 C 0.26659(13) 0.9449(4) 0.42509(11) 0.0528(8) Uani 1 1 d . . . . .
C27 C 0.26267(14) 0.9124(5) 0.38037(12) 0.0659(10) Uani 1 1 d . . . . .
H27 H 0.2972 0.8953 0.3751 0.079 Uiso 1 1 calc R U . . .
C28 C 0.20866(15) 0.9043(5) 0.34311(13) 0.0680(11) Uani 1 1 d . . . . .
H28 H 0.2067 0.8783 0.3127 0.082 Uiso 1 1 calc R U . . .
C29 C 0.32436(14) 0.9515(4) 0.46499(11) 0.0525(8) Uani 1 1 d . . . . .
C30 C 0.33761(14) 0.8520(4) 0.50675(12) 0.0533(8) Uani 1 1 d . . . . .
C31 C 0.42583(13) 0.9842(4) 0.54032(12) 0.0527(8) Uani 1 1 d . . . . .
C32 C 0.47862(14) 1.0085(5) 0.57937(12) 0.0558(9) Uani 1 1 d . . . . .
H32 H 0.4866 0.9476 0.6074 0.067 Uiso 1 1 calc R U . . .
C33 C 0.51833(14) 1.1198(5) 0.57683(12) 0.0560(9) Uani 1 1 d . . . . .
C34 C 0.50709(14) 1.2091(4) 0.53426(12) 0.0544(8) Uani 1 1 d . . . . .
C35 C 0.45603(14) 1.1846(4) 0.49639(12) 0.0562(9) Uani 1 1 d . . . . .
H35 H 0.4485 1.2443 0.4683 0.067 Uiso 1 1 calc R U . . .
C36 C 0.41462(14) 1.0719(4) 0.49878(12) 0.0533(8) Uani 1 1 d . . . . .
C37 C 0.54978(16) 1.3255(5) 0.53233(13) 0.0612(9) Uani 1 1 d . . . . .
C38 C 0.57211(16) 1.1506(5) 0.61665(13) 0.0613(10) Uani 1 1 d . . . . .
C39 C 0.29820(13) 0.7182(4) 0.50985(11) 0.0519(8) Uani 1 1 d . . . . .
C40 C 0.27187(14) 0.6087(5) 0.47327(12) 0.0581(9) Uani 1 1 d . . . . .
H40 H 0.2756 0.6256 0.4443 0.070 Uiso 1 1 calc R U . . .
C41 C 0.24028(14) 0.4751(5) 0.47829(12) 0.0566(9) Uani 1 1 d . . . . .
H41 H 0.2225 0.4013 0.4528 0.068 Uiso 1 1 calc R U . . .
C42 C 0.23421(13) 0.4477(4) 0.52029(12) 0.0527(8) Uani 1 1 d . . . . .
C43 C 0.26012(14) 0.5603(5) 0.55665(12) 0.0561(9) Uani 1 1 d . . . . .
H43 H 0.2558 0.5456 0.5854 0.067 Uiso 1 1 calc R U . . .
C44 C 0.29194(14) 0.6927(5) 0.55152(12) 0.0560(9) Uani 1 1 d . . . . .
H44 H 0.3097 0.7671 0.5769 0.067 Uiso 1 1 calc R U . . .
C45 C 0.20268(13) 0.2997(4) 0.52602(11) 0.0516(8) Uani 1 1 d . . . . .
C46 C 0.15062(13) 0.2464(4) 0.49149(11) 0.0513(8) Uani 1 1 d . . . . .
H46 H 0.1340 0.3084 0.4633 0.062 Uiso 1 1 calc R U . . .
C47 C 0.12238(14) 0.1075(4) 0.49660(12) 0.0530(8) Uani 1 1 d . . . . .
H47 H 0.0866 0.0750 0.4723 0.064 Uiso 1 1 calc R U . . .
C48 C 0.14603(14) 0.0136(4) 0.53738(12) 0.0536(9) Uani 1 1 d . . . . .
C49 C 0.19831(15) 0.0659(5) 0.57233(13) 0.0621(10) Uani 1 1 d . . . . .
H49 H 0.2154 0.0031 0.6003 0.074 Uiso 1 1 calc R U . . .
C50 C 0.22536(15) 0.2064(5) 0.56686(12) 0.0614(10) Uani 1 1 d . . . . .
H50 H 0.2605 0.2411 0.5915 0.074 Uiso 1 1 calc R U . . .
C51 C 0.08364(16) -0.2206(5) 0.50705(15) 0.0660(10) Uani 1 1 d . U . . .
C52 C 0.10482(18) -0.2710(5) 0.47382(15) 0.0758(11) Uani 1 1 d . U . . .
H52 H 0.1436 -0.2435 0.4781 0.091 Uiso 1 1 calc R U . . .
C53 C 0.0701(3) -0.3609(6) 0.43451(18) 0.1034(17) Uani 1 1 d . . . . .
H53 H 0.0845 -0.3930 0.4117 0.124 Uiso 1 1 calc R U . . .
C54 C 0.0116(2) -0.4046(6) 0.4290(2) 0.1039(19) Uani 1 1 d . . . . .
H54 H -0.0134 -0.4677 0.4030 0.125 Uiso 1 1 calc R U . . .
C55 C -0.0060(3) -0.3506(7) 0.4631(2) 0.118(2) Uani 1 1 d . . . . .
H55 H -0.0445 -0.3772 0.4597 0.141 Uiso 1 1 calc R U . . .
C56 C 0.02670(17) -0.2646(6) 0.50010(17) 0.0878(14) Uani 1 1 d . . . . .
H56 H 0.0114 -0.2320 0.5223 0.105 Uiso 1 1 calc R U . . .
C57 C 0.10807(16) -0.1301(5) 0.58804(14) 0.0679(10) Uani 1 1 d . . . . .
C58 C 0.0873(2) 0.0030(6) 0.60237(17) 0.0848(13) Uani 1 1 d . . . . .
H58 H 0.0790 0.0992 0.5833 0.102 Uiso 1 1 calc R U . . .
C59 C 0.0769(2) 0.0102(7) 0.6432(2) 0.1044(17) Uani 1 1 d . . . . .
H59 H 0.0622 0.1082 0.6515 0.125 Uiso 1 1 calc R U . . .
C60 C 0.0885(2) -0.1275(7) 0.67130(19) 0.1026(16) Uani 1 1 d . . . . .
H60 H 0.0822 -0.1265 0.6995 0.123 Uiso 1 1 calc R U . . .
C61 C 0.11092(17) -0.2764(5) 0.65703(14) 0.0704(11) Uani 1 1 d . U . . .
C62 C 0.11941(15) -0.2719(5) 0.61515(13) 0.0626(10) Uani 1 1 d . . . . .
C63 C 0.14292(14) -0.4228(5) 0.60329(15) 0.0665(10) Uani 1 1 d . . . . .
H63 H 0.1503 -0.4268 0.5756 0.080 Uiso 1 1 calc R U . . .
C64 C 0.15404(16) -0.5548(5) 0.63117(15) 0.0724(11) Uani 1 1 d . . . . .
H64 H 0.1692 -0.6518 0.6228 0.087 Uiso 1 1 calc R U . . .
C65 C 0.14389(19) -0.5545(6) 0.67291(16) 0.0828(12) Uani 1 1 d . . . . .
H65 H 0.1523 -0.6503 0.6922 0.099 Uiso 1 1 calc R U . . .
C66 C 0.1223(2) -0.4181(6) 0.68513(15) 0.0850(13) Uani 1 1 d . U . . .
H66 H 0.1148 -0.4180 0.7128 0.102 Uiso 1 1 calc R U . . .

loop_
_atom_site_aniso_label
_atom_site_aniso_U_11
_atom_site_aniso_U_22
_atom_site_aniso_U_33
_atom_site_aniso_U_23
_atom_site_aniso_U_13
_atom_site_aniso_U_12
N1A 0.0434(17) 0.146(9) 0.044(2) -0.013(4) 0.0077(15) 0.005(3)
N1B 0.0434(17) 0.146(9) 0.044(2) -0.013(4) 0.0077(15) 0.005(3)
N2 0.0536(17) 0.069(2) 0.069(2) 0.0038(17) 0.0280(16) -0.0061(15)
N3 0.0478(16) 0.0640(19) 0.0503(17) 0.0012(14) 0.0127(14) -0.0044(14)
N4 0.0503(16) 0.0605(19) 0.0497(17) 0.0009(14) 0.0145(14) -0.0062(14)
N5 0.069(2) 0.083(3) 0.083(2) -0.0019(19) 0.0282(19) -0.0200(19)
N6 0.0505(19) 0.116(3) 0.067(2) -0.006(2) 0.0164(17) -0.0122(18)
C1A 0.050(4) 0.135(4) 0.050(3) -0.006(3) 0.027(3) -0.022(3)
C6A 0.096(3) 0.113(5) 0.044(5) -0.034(4) 0.042(4) -0.025(3)
C5A 0.103(6) 0.116(5) 0.037(6) -0.033(5) 0.021(5) -0.045(4)
C4A 0.110(8) 0.124(6) 0.054(6) -0.029(6) 0.031(5) -0.064(5)
C3A 0.102(5) 0.120(9) 0.062(4) -0.011(5) 0.029(3) -0.064(5)
C2A 0.063(3) 0.130(7) 0.048(2) -0.012(4) 0.018(2) -0.062(5)
C1B 0.050(4) 0.135(4) 0.050(3) -0.006(3) 0.027(3) -0.022(3)
C6B 0.096(3) 0.113(5) 0.044(5) -0.034(4) 0.042(4) -0.025(3)
C5B 0.103(6) 0.116(5) 0.037(6) -0.033(5) 0.021(5) -0.045(4)
C4B 0.110(8) 0.124(6) 0.054(6) -0.029(6) 0.031(5) -0.064(5)
C3B 0.102(5) 0.120(9) 0.062(4) -0.011(5) 0.029(3) -0.064(5)
C2B 0.063(3) 0.130(7) 0.048(2) -0.012(4) 0.018(2) -0.062(5)
C7A 0.047(3) 0.119(5) 0.039(3) -0.001(3) 0.008(2) -0.019(3)
C8A 0.067(4) 0.122(7) 0.054(3) -0.008(4) 0.016(3) -0.015(4)
C9A 0.044(4) 0.146(7) 0.070(4) 0.002(4) 0.021(4) -0.016(4)
C10A 0.044(4) 0.185(7) 0.058(4) 0.002(4) 0.017(4) -0.006(5)
C11A 0.042(3) 0.160(7) 0.044(3) -0.004(4) 0.010(3) 0.004(4)
C12A 0.049(3) 0.115(4) 0.039(2) 0.001(2) 0.008(2) 0.001(3)
C13A 0.063(5) 0.115(5) 0.057(3) 0.005(3) 0.011(4) 0.004(5)
C14A 0.084(5) 0.121(5) 0.074(3) 0.008(3) 0.025(3) -0.002(4)
C15A 0.089(5) 0.133(7) 0.064(3) 0.000(4) 0.007(4) 0.007(5)
C16A 0.043(4) 0.154(8) 0.055(3) -0.005(4) 0.004(3) 0.008(4)
C7B 0.047(3) 0.119(5) 0.039(3) -0.001(3) 0.008(2) -0.019(3)
C8B 0.063(5) 0.115(5) 0.057(3) 0.005(3) 0.011(4) 0.004(5)
C9B 0.084(5) 0.121(5) 0.074(3) 0.008(3) 0.025(3) -0.002(4)
C10B 0.089(5) 0.133(7) 0.064(3) 0.000(4) 0.007(4) 0.007(5)
C11B 0.043(4) 0.154(8) 0.055(3) -0.005(4) 0.004(3) 0.008(4)
C12B 0.049(3) 0.115(4) 0.039(2) 0.001(2) 0.008(2) 0.001(3)
C13B 0.067(4) 0.122(7) 0.054(3) -0.008(4) 0.016(3) -0.015(4)
C14B 0.044(4) 0.146(7) 0.070(4) 0.002(4) 0.021(4) -0.016(4)
C15B 0.044(4) 0.185(7) 0.058(4) 0.002(4) 0.017(4) -0.006(5)
C16B 0.042(3) 0.160(7) 0.044(3) -0.004(4) 0.010(3) 0.004(4)
C17 0.047(2) 0.116(3) 0.046(2) -0.007(2) 0.0137(17) 0.007(2)
C18 0.053(2) 0.162(5) 0.041(2) 0.002(2) 0.0141(18) 0.005(3)
C19 0.048(2) 0.122(4) 0.048(2) 0.006(2) 0.0151(17) -0.001(2)
C20 0.0452(18) 0.076(3) 0.0388(19) -0.0013(17) 0.0116(15) 0.0037(17)
C21 0.049(2) 0.097(3) 0.043(2) 0.0036(19) 0.0154(16) 0.0028(19)
C22 0.0473(19) 0.101(3) 0.047(2) 0.000(2) 0.0152(17) 0.0021(19)
C23 0.0461(18) 0.076(3) 0.0425(19) 0.0001(18) 0.0134(15) -0.0004(17)
C24 0.0441(18) 0.076(3) 0.050(2) -0.0004(18) 0.0140(16) 0.0089(17)
C25 0.058(2) 0.071(3) 0.0425(19) -0.0006(18) 0.0146(17) 0.0064(18)
C26 0.0445(18) 0.064(2) 0.044(2) 0.0030(17) 0.0107(15) -0.0028(16)
C27 0.0409(18) 0.102(3) 0.051(2) 0.002(2) 0.0145(16) 0.0015(19)
C28 0.053(2) 0.107(3) 0.044(2) -0.007(2) 0.0184(17) -0.002(2)
C29 0.0441(18) 0.063(2) 0.047(2) 0.0014(17) 0.0142(15) -0.0010(16)
C30 0.0453(18) 0.061(2) 0.048(2) -0.0056(17) 0.0116(16) -0.0049(16)
C31 0.0426(18) 0.064(2) 0.047(2) -0.0039(17) 0.0124(15) -0.0049(16)
C32 0.0488(18) 0.067(2) 0.047(2) 0.0033(17) 0.0135(16) 0.0004(17)
C33 0.0471(19) 0.069(2) 0.050(2) -0.0062(18) 0.0168(16) -0.0067(17)
C34 0.0517(19) 0.056(2) 0.055(2) -0.0036(18) 0.0214(17) -0.0038(17)
C35 0.053(2) 0.057(2) 0.056(2) 0.0011(17) 0.0201(17) -0.0047(17)
C36 0.0503(19) 0.056(2) 0.048(2) -0.0015(17) 0.0143(16) -0.0016(16)
C37 0.054(2) 0.068(3) 0.059(2) -0.0058(19) 0.0203(18) -0.006(2)
C38 0.048(2) 0.079(3) 0.056(2) 0.000(2) 0.0194(19) -0.0064(18)
C39 0.0417(17) 0.060(2) 0.046(2) 0.0022(17) 0.0094(15) -0.0024(16)
C40 0.054(2) 0.069(3) 0.047(2) -0.0022(18) 0.0165(16) -0.0096(18)
C41 0.056(2) 0.060(2) 0.047(2) -0.0047(17) 0.0129(16) -0.0061(18)
C42 0.0436(17) 0.059(2) 0.050(2) -0.0001(17) 0.0129(15) -0.0055(16)
C43 0.0517(19) 0.066(2) 0.049(2) -0.0040(18) 0.0184(16) -0.0079(18)
C44 0.0464(18) 0.065(2) 0.048(2) -0.0064(18) 0.0096(15) -0.0094(17)
C45 0.0463(18) 0.058(2) 0.047(2) 0.0017(17) 0.0147(15) -0.0004(16)
C46 0.0481(18) 0.057(2) 0.0451(19) 0.0034(16) 0.0149(15) 0.0015(16)
C47 0.0418(17) 0.061(2) 0.055(2) 0.0018(18) 0.0179(16) -0.0020(16)
C48 0.0479(19) 0.058(2) 0.060(2) 0.0064(18) 0.0268(17) 0.0004(16)
C49 0.053(2) 0.074(3) 0.053(2) 0.0111(19) 0.0142(17) 0.0004(19)
C50 0.0498(19) 0.078(3) 0.051(2) 0.001(2) 0.0145(16) -0.0064(19)
C51 0.058(2) 0.058(2) 0.078(3) 0.022(2) 0.022(2) 0.0004(19)
C52 0.076(3) 0.054(2) 0.069(3) 0.001(2) -0.002(2) -0.008(2)
C53 0.138(5) 0.059(3) 0.078(3) 0.009(3) 0.005(3) 0.007(3)
C54 0.106(4) 0.065(3) 0.078(4) 0.004(3) -0.030(3) -0.035(3)
C55 0.117(4) 0.099(4) 0.090(4) 0.023(4) -0.008(4) -0.024(3)
C56 0.056(2) 0.092(3) 0.095(3) 0.024(3) 0.007(2) -0.016(2)
C57 0.056(2) 0.075(3) 0.079(3) 0.000(2) 0.033(2) -0.003(2)
C58 0.102(3) 0.072(3) 0.107(4) 0.001(3) 0.069(3) 0.014(2)
C59 0.154(5) 0.076(3) 0.132(4) -0.002(3) 0.109(4) 0.012(3)
C60 0.129(4) 0.103(4) 0.108(4) -0.012(3) 0.080(4) -0.021(3)
C61 0.070(2) 0.072(3) 0.072(3) 0.009(2) 0.032(2) -0.004(2)
C62 0.051(2) 0.078(3) 0.061(2) -0.006(2) 0.0253(18) -0.0166(19)
C63 0.0415(19) 0.080(3) 0.073(3) -0.010(2) 0.0165(18) -0.0051(18)
C64 0.061(2) 0.068(3) 0.074(3) 0.005(2) 0.012(2) 0.003(2)
C65 0.080(3) 0.091(3) 0.075(3) 0.007(3) 0.028(2) 0.008(2)
C66 0.089(3) 0.106(4) 0.063(3) 0.004(3) 0.034(2) -0.009(3)

loop_
_atom_type_symbol
_atom_type_description
_atom_type_scat_dispersion_real
_atom_type_scat_dispersion_imag
_atom_type_scat_source
C C 0.0033 0.0016 'International Tables Vol C Tables 4.2.6.8 and 6.1.1.4'
H H 0.0000 0.0000 'International Tables Vol C Tables 4.2.6.8 and 6.1.1.4'
N N 0.0061 0.0033 'International Tables Vol C Tables 4.2.6.8 and 6.1.1.4'

loop_
_geom_angle_atom_site_label_1
_geom_angle_atom_site_label_2
_geom_angle_atom_site_label_3
_geom_angle
_geom_angle_site_symmetry_1
_geom_angle_site_symmetry_3
_geom_angle_publ_flag
C1A N1A C17 120.9(11) . . ?
C1A N1A C7A 117.2(8) . . ?
C17 N1A C7A 121.0(11) . . ?
C1B N1B C17 118.0(15) . . ?
C1B N1B C7B 126.1(13) . . ?
C17 N1B C7B 115.5(11) . . ?
C51 N2 C48 118.9(3) . . ?
C51 N2 C57 120.0(3) . . ?
C48 N2 C57 115.6(3) . . ?
C29 N3 C36 117.6(3) . . ?
C30 N4 C31 117.4(3) . . ?
C6A C1A C2A 120.0 . . ?
C6A C1A N1A 123.3(10) . . ?
C2A C1A N1A 115.9(9) . . ?
C1A C6A C5A 120.0 . . ?
C1A C6A H6A 120.0 . . ?
C5A C6A H6A 120.0 . . ?
C6A C5A C4A 120.0 . . ?
C6A C5A H5A 120.0 . . ?
C4A C5A H5A 120.0 . . ?
C5A C4A C3A 120.0 . . ?
C5A C4A H4A 120.0 . . ?
C3A C4A H4A 120.0 . . ?
C4A C3A C2A 120.0 . . ?
C4A C3A H3A 120.0 . . ?
C2A C3A H3A 120.0 . . ?
C3A C2A C1A 120.0 . . ?
C3A C2A H2A 120.0 . . ?
C1A C2A H2A 120.0 . . ?
C6B C1B C2B 120.0 . . ?
C6B C1B N1B 112.6(15) . . ?
C2B C1B N1B 126.1(16) . . ?
C1B C6B C5B 120.0 . . ?
C1B C6B H6B 120.0 . . ?
C5B C6B H6B 120.0 . . ?
C4B C5B C6B 120.0 . . ?
C4B C5B H5B 120.0 . . ?
C6B C5B H5B 120.0 . . ?
C5B C4B C3B 120.0 . . ?
C5B C4B H4B 120.0 . . ?
C3B C4B H4B 120.0 . . ?
C2B C3B C4B 120.0 . . ?
C2B C3B H3B 120.0 . . ?
C4B C3B H3B 120.0 . . ?
C3B C2B C1B 120.0 . . ?
C3B C2B H2B 120.0 . . ?
C1B C2B H2B 120.0 . . ?
C8A C7A C12A 120.0 . . ?
C8A C7A N1A 119.6(10) . . ?
C12A C7A N1A 120.4(10) . . ?
C9A C8A C7A 120.0 . . ?
C9A C8A H8A 120.0 . . ?
C7A C8A H8A 120.0 . . ?
C8A C9A C10A 120.0 . . ?
C8A C9A H9A 120.0 . . ?
C10A C9A H9A 120.0 . . ?
C9A C10A C11A 120.0 . . ?
C9A C10A H10A 120.0 . . ?
C11A C10A H10A 120.0 . . ?
C12A C11A C10A 120.0 . . ?
C12A C11A C16A 120.0 . . ?
C10A C11A C16A 120.0 . . ?
C11A C12A C13A 120.0 . . ?
C11A C12A C7A 120.0 . . ?
C13A C12A C7A 120.0 . . ?
C14A C13A C12A 120.0 . . ?
C14A C13A H13A 120.0 . . ?
C12A C13A H13A 120.0 . . ?
C15A C14A C13A 120.0 . . ?
C15A C14A H14A 120.0 . . ?
C13A C14A H14A 120.0 . . ?
C14A C15A C16A 120.0 . . ?
C14A C15A H15A 120.0 . . ?
C16A C15A H15A 120.0 . . ?
C15A C16A C11A 120.0 . . ?
C15A C16A H16A 120.0 . . ?
C11A C16A H16A 120.0 . . ?
C8B C7B C12B 120.0 . . ?
C8B C7B N1B 120.4(18) . . ?
C12B C7B N1B 119.5(18) . . ?
C7B C8B C9B 120.0 . . ?
C7B C8B H8B 120.0 . . ?
C9B C8B H8B 120.0 . . ?
C10B C9B C8B 120.0 . . ?
C10B C9B H9B 120.0 . . ?
C8B C9B H9B 120.0 . . ?
C9B C10B C11B 120.0 . . ?
C9B C10B H10B 120.0 . . ?
C11B C10B H10B 120.0 . . ?
C12B C11B C10B 120.0 . . ?
C12B C11B C16B 120.0 . . ?
C10B C11B C16B 120.0 . . ?
C11B C12B C13B 120.0 . . ?
C11B C12B C7B 120.0 . . ?
C13B C12B C7B 120.0 . . ?
C12B C13B C14B 120.0 . . ?
C12B C13B H13B 120.0 . . ?
C14B C13B H13B 120.0 . . ?
C15B C14B C13B 120.0 . . ?
C15B C14B H14B 120.0 . . ?
C13B C14B H14B 120.0 . . ?
C14B C15B C16B 120.0 . . ?
C14B C15B H15B 120.0 . . ?
C16B C15B H15B 120.0 . . ?
C15B C16B C11B 120.0 . . ?
C15B C16B H16B 120.0 . . ?
C11B C16B H16B 120.0 . . ?
C18 C17 C22 118.2(3) . . ?
C18 C17 N1A 122.2(11) . . ?
C22 C17 N1A 119.4(12) . . ?
C18 C17 N1B 117.8(19) . . ?
C22 C17 N1B 123.5(18) . . ?
C17 C18 C19 121.5(3) . . ?
C17 C18 H18 119.2 . . ?
C19 C18 H18 119.2 . . ?
C20 C19 C18 120.3(3) . . ?
C20 C19 H19 119.8 . . ?
C18 C19 H19 119.8 . . ?
C19 C20 C21 117.5(3) . . ?
C19 C20 C23 120.6(3) . . ?
C21 C20 C23 121.8(3) . . ?
C22 C21 C20 121.9(3) . . ?
C22 C21 H21 119.1 . . ?
C20 C21 H21 119.1 . . ?
C21 C22 C17 120.5(3) . . ?
C21 C22 H22 119.7 . . ?
C17 C22 H22 119.7 . . ?
C28 C23 C24 117.5(3) . . ?
C28 C23 C20 120.5(3) . . ?
C24 C23 C20 121.9(3) . . ?
C25 C24 C23 121.2(3) . . ?
C25 C24 H24 119.4 . . ?
C23 C24 H24 119.4 . . ?
C24 C25 C26 120.8(3) . . ?
C24 C25 H25 119.6 . . ?
C26 C25 H25 119.6 . . ?
C27 C26 C25 118.7(3) . . ?
C27 C26 C29 120.4(3) . . ?
C25 C26 C29 120.9(3) . . ?
C26 C27 C28 120.5(3) . . ?
C26 C27 H27 119.8 . . ?
C28 C27 H27 119.8 . . ?
C27 C28 C23 121.2(3) . . ?
C27 C28 H28 119.4 . . ?
C23 C28 H28 119.4 . . ?
N3 C29 C30 121.4(3) . . ?
N3 C29 C26 116.6(3) . . ?
C30 C29 C26 122.0(3) . . ?
N4 C30 C29 121.1(3) . . ?
N4 C30 C39 116.2(3) . . ?
C29 C30 C39 122.6(3) . . ?
N4 C31 C36 121.3(3) . . ?
N4 C31 C32 118.6(3) . . ?
C36 C31 C32 120.1(3) . . ?
C33 C32 C31 119.7(3) . . ?
C33 C32 H32 120.1 . . ?
C31 C32 H32 120.1 . . ?
C32 C33 C34 120.3(3) . . ?
C32 C33 C38 121.0(3) . . ?
C34 C33 C38 118.7(3) . . ?
C35 C34 C33 119.8(3) . . ?
C35 C34 C37 120.8(3) . . ?
C33 C34 C37 119.3(3) . . ?
C34 C35 C36 120.3(3) . . ?
C34 C35 H35 119.8 . . ?
C36 C35 H35 119.8 . . ?
N3 C36 C31 120.9(3) . . ?
N3 C36 C35 119.4(3) . . ?
C31 C36 C35 119.7(3) . . ?
N5 C37 C34 178.5(4) . . ?
N6 C38 C33 179.9(4) . . ?
C44 C39 C40 118.8(3) . . ?
C44 C39 C30 119.5(3) . . ?
C40 C39 C30 121.4(3) . . ?
C41 C40 C39 120.9(3) . . ?
C41 C40 H40 119.6 . . ?
C39 C40 H40 119.6 . . ?
C40 C41 C42 120.7(3) . . ?
C40 C41 H41 119.7 . . ?
C42 C41 H41 119.7 . . ?
C41 C42 C43 118.0(3) . . ?
C41 C42 C45 120.2(3) . . ?
C43 C42 C45 121.8(3) . . ?
C44 C43 C42 121.0(3) . . ?
C44 C43 H43 119.5 . . ?
C42 C43 H43 119.5 . . ?
C43 C44 C39 120.6(3) . . ?
C43 C44 H44 119.7 . . ?
C39 C44 H44 119.7 . . ?
C46 C45 C50 117.1(3) . . ?
C46 C45 C42 122.5(3) . . ?
C50 C45 C42 120.3(3) . . ?
C47 C46 C45 122.2(3) . . ?
C47 C46 H46 118.9 . . ?
C45 C46 H46 118.9 . . ?
C46 C47 C48 120.1(3) . . ?
C46 C47 H47 120.0 . . ?
C48 C47 H47 120.0 . . ?
C49 C48 C47 118.2(3) . . ?
C49 C48 N2 119.1(3) . . ?
C47 C48 N2 122.7(3) . . ?
C50 C49 C48 120.8(3) . . ?
C50 C49 H49 119.6 . . ?
C48 C49 H49 119.6 . . ?
C49 C50 C45 121.5(3) . . ?
C49 C50 H50 119.3 . . ?
C45 C50 H50 119.3 . . ?
N2 C51 C52 119.7(3) . . ?
N2 C51 C56 122.1(4) . . ?
C52 C51 C56 118.2(4) . . ?
C53 C52 C51 121.1(5) . . ?
C53 C52 H52 119.5 . . ?
C51 C52 H52 119.5 . . ?
C52 C53 C54 118.8(5) . . ?
C52 C53 H53 120.6 . . ?
C54 C53 H53 120.6 . . ?
C55 C54 C53 116.7(5) . . ?
C55 C54 H54 121.7 . . ?
C53 C54 H54 121.7 . . ?
C56 C55 C54 124.6(6) . . ?
C56 C55 H55 117.7 . . ?
C54 C55 H55 117.7 . . ?
C55 C56 C51 120.7(6) . . ?
C55 C56 H56 119.7 . . ?
C51 C56 H56 119.7 . . ?
C58 C57 C62 118.2(4) . . ?
C58 C57 N2 122.2(4) . . ?
C62 C57 N2 119.6(3) . . ?
C57 C58 C59 124.8(5) . . ?
C57 C58 H58 117.6 . . ?
C59 C58 H58 117.6 . . ?
C60 C59 C58 118.5(4) . . ?
C60 C59 H59 120.7 . . ?
C58 C59 H59 120.7 . . ?
C59 C60 C61 118.8(4) . . ?
C59 C60 H60 120.6 . . ?
C61 C60 H60 120.6 . . ?
C66 C61 C62 122.3(4) . . ?
C66 C61 C60 119.3(4) . . ?
C62 C61 C60 118.4(4) . . ?
C57 C62 C61 121.2(4) . . ?
C57 C62 C63 122.8(4) . . ?
C61 C62 C63 115.9(4) . . ?
C64 C63 C62 120.3(4) . . ?
C64 C63 H63 119.9 . . ?
C62 C63 H63 119.9 . . ?
C63 C64 C65 121.9(4) . . ?
C63 C64 H64 119.1 . . ?
C65 C64 H64 119.1 . . ?
C66 C65 C64 119.8(4) . . ?
C66 C65 H65 120.1 . . ?
C64 C65 H65 120.1 . . ?
C65 C66 C61 119.9(4) . . ?
C65 C66 H66 120.1 . . ?
C61 C66 H66 120.1 . . ?

loop_
_geom_bond_atom_site_label_1
_geom_bond_atom_site_label_2
_geom_bond_distance
_geom_bond_site_symmetry_2
_geom_bond_publ_flag
N1A C1A 1.408(12) . ?
N1A C17 1.421(9) . ?
N1A C7A 1.456(17) . ?
N1B C1B 1.419(15) . ?
N1B C17 1.429(13) . ?
N1B C7B 1.472(18) . ?
N2 C51 1.371(5) . ?
N2 C48 1.409(4) . ?
N2 C57 1.465(5) . ?
N3 C29 1.308(4) . ?
N3 C36 1.370(4) . ?
N4 C30 1.317(4) . ?
N4 C31 1.367(4) . ?
N5 C37 1.135(4) . ?
N6 C38 1.146(4) . ?
C1A C6A 1.3900 . ?
C1A C2A 1.3900 . ?
C6A C5A 1.3900 . ?
C6A H6A 0.9500 . ?
C5A C4A 1.3900 . ?
C5A H5A 0.9500 . ?
C4A C3A 1.3900 . ?
C4A H4A 0.9500 . ?
C3A C2A 1.3900 . ?
C3A H3A 0.9500 . ?
C2A H2A 0.9500 . ?
C1B C6B 1.3900 . ?
C1B C2B 1.3900 . ?
C6B C5B 1.3900 . ?
C6B H6B 0.9500 . ?
C5B C4B 1.3900 . ?
C5B H5B 0.9500 . ?
C4B C3B 1.3900 . ?
C4B H4B 0.9500 . ?
C3B C2B 1.3900 . ?
C3B H3B 0.9500 . ?
C2B H2B 0.9500 . ?
C7A C8A 1.3900 . ?
C7A C12A 1.3900 . ?
C8A C9A 1.3900 . ?
C8A H8A 0.9500 . ?
C9A C10A 1.3900 . ?
C9A H9A 0.9500 . ?
C10A C11A 1.3900 . ?
C10A H10A 0.9500 . ?
C11A C12A 1.3900 . ?
C11A C16A 1.3900 . ?
C12A C13A 1.3900 . ?
C13A C14A 1.3900 . ?
C13A H13A 0.9500 . ?
C14A C15A 1.3900 . ?
C14A H14A 0.9500 . ?
C15A C16A 1.3900 . ?
C15A H15A 0.9500 . ?
C16A H16A 0.9500 . ?
C7B C8B 1.3900 . ?
C7B C12B 1.3900 . ?
C8B C9B 1.3900 . ?
C8B H8B 0.9500 . ?
C9B C10B 1.3900 . ?
C9B H9B 0.9500 . ?
C10B C11B 1.3900 . ?
C10B H10B 0.9500 . ?
C11B C12B 1.3900 . ?
C11B C16B 1.3900 . ?
C12B C13B 1.3900 . ?
C13B C14B 1.3900 . ?
C13B H13B 0.9500 . ?
C14B C15B 1.3900 . ?
C14B H14B 0.9500 . ?
C15B C16B 1.3900 . ?
C15B H15B 0.9500 . ?
C16B H16B 0.9500 . ?
C17 C18 1.369(5) . ?
C17 C22 1.384(5) . ?
C18 C19 1.394(5) . ?
C18 H18 0.9500 . ?
C19 C20 1.385(5) . ?
C19 H19 0.9500 . ?
C20 C21 1.386(5) . ?
C20 C23 1.486(4) . ?
C21 C22 1.374(5) . ?
C21 H21 0.9500 . ?
C22 H22 0.9500 . ?
C23 C28 1.395(5) . ?
C23 C24 1.397(5) . ?
C24 C25 1.374(5) . ?
C24 H24 0.9500 . ?
C25 C26 1.395(5) . ?
C25 H25 0.9500 . ?
C26 C27 1.380(5) . ?
C26 C29 1.484(4) . ?
C27 C28 1.388(5) . ?
C27 H27 0.9500 . ?
C28 H28 0.9500 . ?
C29 C30 1.450(5) . ?
C30 C39 1.490(5) . ?
C31 C36 1.401(5) . ?
C31 C32 1.407(4) . ?
C32 C33 1.364(5) . ?
C32 H32 0.9500 . ?
C33 C34 1.435(5) . ?
C33 C38 1.442(5) . ?
C34 C35 1.364(5) . ?
C34 C37 1.440(5) . ?
C35 C36 1.402(5) . ?
C35 H35 0.9500 . ?
C39 C44 1.381(5) . ?
C39 C40 1.384(5) . ?
C40 C41 1.381(5) . ?
C40 H40 0.9500 . ?
C41 C42 1.391(5) . ?
C41 H41 0.9500 . ?
C42 C43 1.395(5) . ?
C42 C45 1.480(5) . ?
C43 C44 1.379(5) . ?
C43 H43 0.9500 . ?
C44 H44 0.9500 . ?
C45 C46 1.386(4) . ?
C45 C50 1.390(5) . ?
C46 C47 1.368(5) . ?
C46 H46 0.9500 . ?
C47 C48 1.392(5) . ?
C47 H47 0.9500 . ?
C48 C49 1.392(5) . ?
C49 C50 1.365(5) . ?
C49 H49 0.9500 . ?
C50 H50 0.9500 . ?
C51 C52 1.395(6) . ?
C51 C56 1.397(5) . ?
C52 C53 1.391(6) . ?
C52 H52 0.9500 . ?
C53 C54 1.444(8) . ?
C53 H53 0.9500 . ?
C54 C55 1.369(8) . ?
C54 H54 0.9500 . ?
C55 C56 1.316(7) . ?
C55 H55 0.9500 . ?
C56 H56 0.9500 . ?
C57 C58 1.345(5) . ?
C57 C62 1.384(5) . ?
C58 C59 1.394(6) . ?
C58 H58 0.9500 . ?
C59 C60 1.373(7) . ?
C59 H59 0.9500 . ?
C60 C61 1.468(6) . ?
C60 H60 0.9500 . ?
C61 C66 1.399(6) . ?
C61 C62 1.400(5) . ?
C62 C63 1.463(5) . ?
C63 C64 1.332(5) . ?
C63 H63 0.9500 . ?
C64 C65 1.418(6) . ?
C64 H64 0.9500 . ?
C65 C66 1.347(6) . ?
C65 H65 0.9500 . ?
C66 H66 0.9500 . ?

loop_
_geom_torsion_atom_site_label_1
_geom_torsion_atom_site_label_2
_geom_torsion_atom_site_label_3
_geom_torsion_atom_site_label_4
_geom_torsion
_geom_torsion_site_symmetry_1
_geom_torsion_site_symmetry_2
_geom_torsion_site_symmetry_3
_geom_torsion_site_symmetry_4
_geom_torsion_publ_flag
C17 N1A C1A C6A 38(3) . . . . ?
C7A N1A C1A C6A -131.7(13) . . . . ?
C17 N1A C1A C2A -152.7(16) . . . . ?
C7A N1A C1A C2A 38(2) . . . . ?
C2A C1A C6A C5A 0.0 . . . . ?
N1A C1A C6A C5A 169.1(18) . . . . ?
C1A C6A C5A C4A 0.0 . . . . ?
C6A C5A C4A C3A 0.0 . . . . ?
C5A C4A C3A C2A 0.0 . . . . ?
C4A C3A C2A C1A 0.0 . . . . ?
C6A C1A C2A C3A 0.0 . . . . ?
N1A C1A C2A C3A -169.9(18) . . . . ?
C17 N1B C1B C6B 0(4) . . . . ?
C7B N1B C1B C6B 173(3) . . . . ?
C17 N1B C1B C2B -167(2) . . . . ?
C7B N1B C1B C2B 6(6) . . . . ?
C2B C1B C6B C5B 0.0 . . . . ?
N1B C1B C6B C5B -168(3) . . . . ?
C1B C6B C5B C4B 0.0 . . . . ?
C6B C5B C4B C3B 0.0 . . . . ?
C5B C4B C3B C2B 0.0 . . . . ?
C4B C3B C2B C1B 0.0 . . . . ?
C6B C1B C2B C3B 0.0 . . . . ?
N1B C1B C2B C3B 166(3) . . . . ?
C1A N1A C7A C8A 69(2) . . . . ?
C17 N1A C7A C8A -100.8(17) . . . . ?
C1A N1A C7A C12A -109.3(17) . . . . ?
C17 N1A C7A C12A 81(2) . . . . ?
C12A C7A C8A C9A 0.0 . . . . ?
N1A C7A C8A C9A -177.9(7) . . . . ?
C7A C8A C9A C10A 0.0 . . . . ?
C8A C9A C10A C11A 0.0 . . . . ?
C9A C10A C11A C12A 0.0 . . . . ?
C9A C10A C11A C16A 180.0 . . . . ?
C10A C11A C12A C13A 180.0 . . . . ?
C16A C11A C12A C13A 0.0 . . . . ?
C10A C11A C12A C7A 0.0 . . . . ?
C16A C11A C12A C7A 180.0 . . . . ?
C8A C7A C12A C11A 0.0 . . . . ?
N1A C7A C12A C11A 177.9(6) . . . . ?
C8A C7A C12A C13A 180.0 . . . . ?
N1A C7A C12A C13A -2.1(6) . . . . ?
C11A C12A C13A C14A 0.0 . . . . ?
C7A C12A C13A C14A 180.0 . . . . ?
C12A C13A C14A C15A 0.0 . . . . ?
C13A C14A C15A C16A 0.0 . . . . ?
C14A C15A C16A C11A 0.0 . . . . ?
C12A C11A C16A C15A 0.0 . . . . ?
C10A C11A C16A C15A 180.0 . . . . ?
C1B N1B C7B C8B -106(4) . . . . ?
C17 N1B C7B C8B 67(4) . . . . ?
C1B N1B C7B C12B 72(5) . . . . ?
C17 N1B C7B C12B -115(3) . . . . ?
C12B C7B C8B C9B 0.0 . . . . ?
N1B C7B C8B C9B 178.6(11) . . . . ?
C7B C8B C9B C10B 0.0 . . . . ?
C8B C9B C10B C11B 0.0 . . . . ?
C9B C10B C11B C12B 0.0 . . . . ?
C9B C10B C11B C16B 180.0 . . . . ?
C10B C11B C12B C13B 180.0 . . . . ?
C16B C11B C12B C13B 0.0 . . . . ?
C10B C11B C12B C7B 0.0 . . . . ?
C16B C11B C12B C7B 180.0 . . . . ?
C8B C7B C12B C11B 0.0 . . . . ?
N1B C7B C12B C11B -178.6(11) . . . . ?
C8B C7B C12B C13B 180.0 . . . . ?
N1B C7B C12B C13B 1.4(11) . . . . ?
C11B C12B C13B C14B 0.0 . . . . ?
C7B C12B C13B C14B 180.0 . . . . ?
C12B C13B C14B C15B 0.0 . . . . ?
C13B C14B C15B C16B 0.0 . . . . ?
C14B C15B C16B C11B 0.0 . . . . ?
C12B C11B C16B C15B 0.0 . . . . ?
C10B C11B C16B C15B 180.0 . . . . ?
C1A N1A C17 C18 39(3) . . . . ?
C7A N1A C17 C18 -152.3(15) . . . . ?
C1A N1A C17 C22 -136.5(19) . . . . ?
C7A N1A C17 C22 33(2) . . . . ?
C1B N1B C17 C18 71(4) . . . . ?
C7B N1B C17 C18 -103(3) . . . . ?
C1B N1B C17 C22 -117(3) . . . . ?
C7B N1B C17 C22 69(4) . . . . ?
C22 C17 C18 C19 1.0(7) . . . . ?
N1A C17 C18 C19 -174.2(9) . . . . ?
N1B C17 C18 C19 173.6(12) . . . . ?
C17 C18 C19 C20 0.0(7) . . . . ?
C18 C19 C20 C21 -1.0(6) . . . . ?
C18 C19 C20 C23 177.0(4) . . . . ?
C19 C20 C21 C22 0.9(6) . . . . ?
C23 C20 C21 C22 -177.1(4) . . . . ?
C20 C21 C22 C17 0.2(6) . . . . ?
C18 C17 C22 C21 -1.1(7) . . . . ?
N1A C17 C22 C21 174.3(8) . . . . ?
N1B C17 C22 C21 -173.2(15) . . . . ?
C19 C20 C23 C28 -25.2(6) . . . . ?
C21 C20 C23 C28 152.7(4) . . . . ?
C19 C20 C23 C24 157.0(4) . . . . ?
C21 C20 C23 C24 -25.1(6) . . . . ?
C28 C23 C24 C25 -0.7(6) . . . . ?
C20 C23 C24 C25 177.2(3) . . . . ?
C23 C24 C25 C26 1.5(6) . . . . ?
C24 C25 C26 C27 -0.5(6) . . . . ?
C24 C25 C26 C29 179.0(3) . . . . ?
C25 C26 C27 C28 -1.2(6) . . . . ?
C29 C26 C27 C28 179.3(4) . . . . ?
C26 C27 C28 C23 2.0(6) . . . . ?
C24 C23 C28 C27 -1.1(6) . . . . ?
C20 C23 C28 C27 -179.0(4) . . . . ?
C36 N3 C29 C30 -4.1(5) . . . . ?
C36 N3 C29 C26 174.9(3) . . . . ?
C27 C26 C29 N3 55.1(5) . . . . ?
C25 C26 C29 N3 -124.3(4) . . . . ?
C27 C26 C29 C30 -125.9(4) . . . . ?
C25 C26 C29 C30 54.7(5) . . . . ?
C31 N4 C30 C29 -2.4(5) . . . . ?
C31 N4 C30 C39 175.0(3) . . . . ?
N3 C29 C30 N4 5.8(5) . . . . ?
C26 C29 C30 N4 -173.1(3) . . . . ?
N3 C29 C30 C39 -171.4(3) . . . . ?
C26 C29 C30 C39 9.6(5) . . . . ?
C30 N4 C31 C36 -2.0(5) . . . . ?
C30 N4 C31 C32 179.4(3) . . . . ?
N4 C31 C32 C33 179.7(3) . . . . ?
C36 C31 C32 C33 1.1(5) . . . . ?
C31 C32 C33 C34 -1.4(5) . . . . ?
C31 C32 C33 C38 178.3(3) . . . . ?
C32 C33 C34 C35 1.1(5) . . . . ?
C38 C33 C34 C35 -178.7(3) . . . . ?
C32 C33 C34 C37 -179.7(3) . . . . ?
C38 C33 C34 C37 0.5(5) . . . . ?
C33 C34 C35 C36 -0.4(5) . . . . ?
C37 C34 C35 C36 -179.6(3) . . . . ?
C29 N3 C36 C31 -0.4(5) . . . . ?
C29 N3 C36 C35 -177.8(3) . . . . ?
N4 C31 C36 N3 3.7(5) . . . . ?
C32 C31 C36 N3 -177.8(3) . . . . ?
N4 C31 C36 C35 -178.9(3) . . . . ?
C32 C31 C36 C35 -0.4(5) . . . . ?
C34 C35 C36 N3 177.5(3) . . . . ?
C34 C35 C36 C31 0.1(5) . . . . ?
N4 C30 C39 C44 39.4(5) . . . . ?
C29 C30 C39 C44 -143.3(3) . . . . ?
N4 C30 C39 C40 -134.5(3) . . . . ?
C29 C30 C39 C40 42.9(5) . . . . ?
C44 C39 C40 C41 -0.6(5) . . . . ?
C30 C39 C40 C41 173.3(3) . . . . ?
C39 C40 C41 C42 0.0(5) . . . . ?
C40 C41 C42 C43 1.0(5) . . . . ?
C40 C41 C42 C45 -177.0(3) . . . . ?
C41 C42 C43 C44 -1.5(5) . . . . ?
C45 C42 C43 C44 176.5(3) . . . . ?
C42 C43 C44 C39 0.9(5) . . . . ?
C40 C39 C44 C43 0.1(5) . . . . ?
C30 C39 C44 C43 -173.9(3) . . . . ?
C41 C42 C45 C46 -43.3(5) . . . . ?
C43 C42 C45 C46 138.7(4) . . . . ?
C41 C42 C45 C50 135.7(4) . . . . ?
C43 C42 C45 C50 -42.3(5) . . . . ?
C50 C45 C46 C47 -0.5(5) . . . . ?
C42 C45 C46 C47 178.5(3) . . . . ?
C45 C46 C47 C48 -0.5(5) . . . . ?
C46 C47 C48 C49 0.5(5) . . . . ?
C46 C47 C48 N2 179.1(3) . . . . ?
C51 N2 C48 C49 -152.7(3) . . . . ?
C57 N2 C48 C49 53.4(4) . . . . ?
C51 N2 C48 C47 28.7(5) . . . . ?
C57 N2 C48 C47 -125.2(4) . . . . ?
C47 C48 C49 C50 0.6(5) . . . . ?
N2 C48 C49 C50 -178.1(3) . . . . ?
C48 C49 C50 C45 -1.6(6) . . . . ?
C46 C45 C50 C49 1.5(5) . . . . ?
C42 C45 C50 C49 -177.5(3) . . . . ?
C48 N2 C51 C52 51.3(5) . . . . ?
C57 N2 C51 C52 -156.0(4) . . . . ?
C48 N2 C51 C56 -128.1(4) . . . . ?
C57 N2 C51 C56 24.6(5) . . . . ?
N2 C51 C52 C53 -178.7(4) . . . . ?
C56 C51 C52 C53 0.8(6) . . . . ?
C51 C52 C53 C54 -1.3(6) . . . . ?
C52 C53 C54 C55 1.2(7) . . . . ?
C53 C54 C55 C56 -0.8(8) . . . . ?
C54 C55 C56 C51 0.3(8) . . . . ?
N2 C51 C56 C55 179.2(4) . . . . ?
C52 C51 C56 C55 -0.3(6) . . . . ?
C51 N2 C57 C58 -110.0(5) . . . . ?
C48 N2 C57 C58 43.6(5) . . . . ?
C51 N2 C57 C62 69.6(5) . . . . ?
C48 N2 C57 C62 -136.8(3) . . . . ?
C62 C57 C58 C59 1.0(7) . . . . ?
N2 C57 C58 C59 -179.3(4) . . . . ?
C57 C58 C59 C60 -0.1(8) . . . . ?
C58 C59 C60 C61 -0.3(8) . . . . ?
C59 C60 C61 C66 -179.3(5) . . . . ?
C59 C60 C61 C62 -0.2(7) . . . . ?
C58 C57 C62 C61 -1.5(6) . . . . ?
N2 C57 C62 C61 178.8(3) . . . . ?
C58 C57 C62 C63 -179.0(4) . . . . ?
N2 C57 C62 C63 1.3(5) . . . . ?
C66 C61 C62 C57 -179.7(4) . . . . ?
C60 C61 C62 C57 1.1(6) . . . . ?
C66 C61 C62 C63 -2.1(5) . . . . ?
C60 C61 C62 C63 178.8(4) . . . . ?
C57 C62 C63 C64 178.7(3) . . . . ?
C61 C62 C63 C64 1.1(5) . . . . ?
C62 C63 C64 C65 -0.2(6) . . . . ?
C63 C64 C65 C66 0.1(6) . . . . ?
C64 C65 C66 C61 -1.1(7) . . . . ?
C62 C61 C66 C65 2.1(7) . . . . ?
C60 C61 C66 C65 -178.8(4) . . . . ?
